data_4310273
loop_
_publ_author_name
'Ping Lin'
'Richard A. Henderson'
'Ross W. Harrington'
'William Clegg'
'Chuan-De Wu'
'Xin-Tao Wu'

_publ_section_title
;
 New 1- and 2-Dimensional Polymeric Structures of Cyanopyridine Complexes
 of AgI and CuI
;
_journal_name_full 'Inorganic Chemistry'
_journal_page_first 181
_journal_page_last 188
_journal_paper_doi 10.1021/ic030254w
_journal_volume 43
_journal_year 2004
_chemical_formula_moiety 'C13 H8 Cu N5 S'
_chemical_formula_sum 'C13 H8 Cu N5 S'
_chemical_formula_weight 329.84
_chemical_name_systematic
;
  ?
;
_space_group_IT_number 62
_symmetry_cell_setting orthorhombic
_symmetry_space_group_name_Hall '-P 2ac 2n'
_symmetry_space_group_name_H-M 'P n m a'
_atom_sites_solution_hydrogens geom
_atom_sites_solution_primary direct
_atom_sites_solution_secondary difmap
_audit_creation_method SHELXL-97
_cell_angle_alpha 90.00
_cell_angle_beta 90.00
_cell_angle_gamma 90.00
_cell_formula_units_Z 4
_cell_length_a 11.2816(7)
_cell_length_b 19.3224(11)
_cell_length_c 6.1554(4)
_cell_measurement_reflns_used 8788
_cell_measurement_temperature 150(2)
_cell_measurement_theta_max 28.8
_cell_measurement_theta_min 2.8
_cell_volume 1341.80(14)
_computing_cell_refinement 'Bruker SAINT'
_computing_data_collection 'Bruker SMART'
_computing_data_reduction 'Bruker SAINT'
_computing_molecular_graphics 'Bruker SHELXTL'
_computing_publication_material 'Bruker SHELXTL and local programs'
_computing_structure_refinement 'Bruker SHELXTL'
_computing_structure_solution 'Bruker SHELXTL'
_diffrn_ambient_temperature 150(2)
_diffrn_measured_fraction_theta_full 1.000
_diffrn_measured_fraction_theta_max 0.946
_diffrn_measurement_device_type 'Bruker SMART 1K CCD diffractometer'
_diffrn_measurement_method 'thin-slice \w scans'
_diffrn_radiation_monochromator graphite
_diffrn_radiation_source 'sealed tube'
_diffrn_radiation_type MoK\a
_diffrn_radiation_wavelength 0.71073
_diffrn_reflns_av_R_equivalents 0.0258
_diffrn_reflns_av_sigmaI/netI 0.0163
_diffrn_reflns_limit_h_max 15
_diffrn_reflns_limit_h_min -15
_diffrn_reflns_limit_k_max 24
_diffrn_reflns_limit_k_min -25
_diffrn_reflns_limit_l_max 8
_diffrn_reflns_limit_l_min -8
_diffrn_reflns_number 11010
_diffrn_reflns_theta_full 26.00
_diffrn_reflns_theta_max 28.77
_diffrn_reflns_theta_min 2.11
_diffrn_standards_number 0
_exptl_absorpt_coefficient_mu 1.778
_exptl_absorpt_correction_T_max 0.740
_exptl_absorpt_correction_T_min 0.458
_exptl_absorpt_correction_type multi-scan
_exptl_crystal_colour yellow
_exptl_crystal_density_diffrn 1.633
_exptl_crystal_density_method 'not measured'
_exptl_crystal_description block
_exptl_crystal_F_000 664
_exptl_crystal_size_max 0.52
_exptl_crystal_size_mid 0.40
_exptl_crystal_size_min 0.18
_refine_diff_density_max 0.327
_refine_diff_density_min -0.312
_refine_diff_density_rms 0.053
_refine_ls_extinction_method none
_refine_ls_goodness_of_fit_ref 1.075
_refine_ls_hydrogen_treatment constr
_refine_ls_matrix_type full
_refine_ls_number_parameters 97
_refine_ls_number_reflns 1705
_refine_ls_number_restraints 0
_refine_ls_restrained_S_all 1.075
_refine_ls_R_factor_all 0.0271
_refine_ls_R_factor_gt 0.0228
_refine_ls_shift/su_max 0.001
_refine_ls_shift/su_mean 0.000
_refine_ls_structure_factor_coef Fsqd
_refine_ls_weighting_details 'calc w=1/[\s^2^(Fo^2^)+(0.0301P)^2^+0.7108P] where P=(Fo^2^+2Fc^2^)/3'
_refine_ls_weighting_scheme calc
_refine_ls_wR_factor_gt 0.0596
_refine_ls_wR_factor_ref 0.0622
_reflns_number_gt 1531
_reflns_number_total 1705
_reflns_threshold_expression I>2\s(I)
_cod_data_source_file ic030254w_s1_5.cif
_cod_data_source_block 5
_cod_database_code 4310273

loop_
_symmetry_equiv_pos_as_xyz
'x, y, z'
'-x+1/2, -y, z+1/2'
'-x, y+1/2, -z'
'x+1/2, -y+1/2, -z+1/2'
'-x, -y, -z'
'x-1/2, y, -z-1/2'
'x, -y-1/2, z'
'-x-1/2, y-1/2, z-1/2'

loop_
_atom_site_label
_atom_site_type_symbol
_atom_site_fract_x
_atom_site_fract_y
_atom_site_fract_z
_atom_site_U_iso_or_equiv
_atom_site_adp_type
_atom_site_occupancy
_atom_site_symmetry_multiplicity
_atom_site_calc_flag
_atom_site_refinement_flags
_atom_site_disorder_assembly
_atom_site_disorder_group
Cu1 Cu 0.71036(2) 0.2500 0.61768(4) 0.02201(9) Uani 1 2 d S . .
N1 N 0.59403(11) 0.33473(7) 0.59318(19) 0.0229(3) Uani 1 1 d . . .
C1 C 0.51851(13) 0.34368(8) 0.7602(2) 0.0249(3) Uani 1 1 d . . .
H1 H 0.5359 0.3215 0.8942 0.030 Uiso 1 1 calc R . .
C2 C 0.41696(14) 0.38347(8) 0.7468(2) 0.0255(3) Uani 1 1 d . . .
H2 H 0.3649 0.3878 0.8674 0.031 Uiso 1 1 calc R . .
C3 C 0.39299(13) 0.41725(7) 0.5507(2) 0.0238(3) Uani 1 1 d . . .
C4 C 0.47293(14) 0.41183(9) 0.3796(2) 0.0279(3) Uani 1 1 d . . .
H4 H 0.4605 0.4361 0.2473 0.034 Uiso 1 1 calc R . .
C5 C 0.57195(14) 0.36962(8) 0.4085(2) 0.0267(3) Uani 1 1 d . . .
H5 H 0.6266 0.3653 0.2918 0.032 Uiso 1 1 calc R . .
C6 C 0.28199(14) 0.45445(9) 0.5278(3) 0.0295(3) Uani 1 1 d . . .
N2 N 0.19184(14) 0.48146(9) 0.5125(3) 0.0405(4) Uani 1 1 d . . .
S1 S 0.85087(5) 0.2500 0.35256(8) 0.02790(13) Uani 1 2 d S . .
C7 C 0.78964(17) 0.2500 0.1069(3) 0.0198(4) Uani 1 2 d S . .
N3 N 0.75351(17) 0.2500 -0.0689(3) 0.0264(4) Uani 1 2 d S . .

loop_
_atom_site_aniso_label
_atom_site_aniso_U_11
_atom_site_aniso_U_22
_atom_site_aniso_U_33
_atom_site_aniso_U_23
_atom_site_aniso_U_13
_atom_site_aniso_U_12
Cu1 0.02357(14) 0.02985(15) 0.01260(13) 0.000 -0.00046(9) 0.000
N1 0.0253(6) 0.0251(6) 0.0184(6) 0.0009(5) -0.0001(5) -0.0010(5)
C1 0.0297(7) 0.0265(7) 0.0185(6) 0.0022(6) 0.0022(6) 0.0017(6)
C2 0.0290(7) 0.0254(7) 0.0221(7) 0.0005(6) 0.0043(6) 0.0019(6)
C3 0.0273(7) 0.0202(6) 0.0237(7) -0.0016(5) -0.0030(6) -0.0003(6)
C4 0.0353(8) 0.0288(8) 0.0196(7) 0.0047(6) -0.0017(6) 0.0024(6)
C5 0.0301(8) 0.0325(8) 0.0176(7) 0.0034(6) 0.0034(6) 0.0007(6)
C6 0.0359(9) 0.0297(8) 0.0228(7) 0.0001(6) -0.0024(6) 0.0038(7)
N2 0.0396(8) 0.0495(9) 0.0324(8) 0.0029(7) -0.0022(6) 0.0145(7)
S1 0.0209(2) 0.0510(3) 0.0118(2) 0.000 -0.00140(18) 0.000
C7 0.0214(9) 0.0222(9) 0.0157(9) 0.000 0.0033(7) 0.000
N3 0.0286(9) 0.0350(10) 0.0157(8) 0.000 0.0000(7) 0.000

loop_
_atom_type_symbol
_atom_type_description
_atom_type_scat_dispersion_real
_atom_type_scat_dispersion_imag
_atom_type_scat_source
C C 0.0033 0.0016 'International Tables Vol C Tables 4.2.6.8 and 6.1.1.4'
H H 0.0000 0.0000 'International Tables Vol C Tables 4.2.6.8 and 6.1.1.4'
N N 0.0061 0.0033 'International Tables Vol C Tables 4.2.6.8 and 6.1.1.4'
S S 0.1246 0.1234 'International Tables Vol C Tables 4.2.6.8 and 6.1.1.4'
Cu Cu 0.3201 1.2651 'International Tables Vol C Tables 4.2.6.8 and 6.1.1.4'

loop_
_geom_angle_atom_site_label_1
_geom_angle_atom_site_label_2
_geom_angle_atom_site_label_3
_geom_angle
_geom_angle_site_symmetry_1
_geom_angle_site_symmetry_3
_geom_angle_publ_flag
N1 Cu1 N1 102.20(7) . 7_565 ?
N1 Cu1 S1 112.54(3) . . ?
N1 Cu1 S1 112.54(3) 7_565 . ?
N1 Cu1 N3 102.83(5) 7_565 1_556 ?
N1 Cu1 N3 102.83(5) . 1_556 ?
S1 Cu1 N3 121.67(6) . 1_556 ?
Cu1 N1 C1 116.09(10) . . ?
Cu1 N1 C5 124.48(10) . . ?
C1 N1 C5 117.65(13) . . ?
N1 C1 C2 123.38(14) . . ?
C1 C2 C3 118.12(14) . . ?
C2 C3 C4 119.55(13) . . ?
C2 C3 C6 118.81(14) . . ?
C4 C3 C6 121.57(14) . . ?
C3 C4 C5 117.84(13) . . ?
N1 C5 C4 123.32(14) . . ?
C3 C6 N2 177.17(19) . . ?
Cu1 S1 C7 111.28(7) . . ?
S1 C7 N3 176.09(19) . . ?
Cu1 N3 C7 173.52(18) 1_554 . ?

loop_
_geom_bond_atom_site_label_1
_geom_bond_atom_site_label_2
_geom_bond_distance
_geom_bond_site_symmetry_2
_geom_bond_publ_flag
Cu1 N1 2.1038(13) . ?
Cu1 N1 2.1038(13) 7_565 ?
Cu1 S1 2.2751(6) . ?
Cu1 N3 1.9900(18) 1_556 ?
N1 C1 1.3465(18) . ?
N1 C5 1.3451(19) . ?
C1 C2 1.382(2) . ?
C2 C3 1.399(2) . ?
C3 C4 1.391(2) . ?
C3 C6 1.451(2) . ?
C4 C5 1.394(2) . ?
C6 N2 1.147(2) . ?
S1 C7 1.663(2) . ?
C7 N3 1.156(3) . ?
N3 Cu1 1.9900(18) 1_554 ?
